data_7042645
loop_
_publ_author_name
'Tafazolian, Hosein'
'Yoxtheimer, Robert'
'Thakuri, Rajendr S.'
'Schmidt, Joseph A. R.'

_publ_section_title
;
 Selective hydrosilylation of alkynes and ketones: contrasting reactivity
 between cationic 3-iminophosphine palladium and nickel complexes.
;
_journal_issue 16
_journal_name_full 'Dalton transactions (Cambridge, England : 2003)'
_journal_page_first 5431
_journal_page_last 5440
_journal_paper_doi 10.1039/c7dt00832e
_journal_volume 46
_journal_year 2017
_chemical_formula_moiety 'C25 H31 N Ni P, C F3 O3 S'
_chemical_formula_sum 'C26 H31 F3 N Ni O3 P S'
_chemical_formula_weight 584.26
_chemical_name_systematic
; 
 ? 
;
_chemical_properties_physical ', Air-sensitive,Moisture-sensitive'
_space_group_IT_number 61
_symmetry_cell_setting orthorhombic
_symmetry_space_group_name_Hall '-P 2ac 2ab'
_symmetry_space_group_name_H-M 'P b c a'
_atom_sites_solution_hydrogens geom
_atom_sites_solution_primary direct
_atom_sites_solution_secondary difmap
_audit_creation_method SHELXL-97
_audit_update_record
;
2017-03-03 deposited with the CCDC.
2017-04-05 downloaded from the CCDC.
;
_cell_angle_alpha 90.00
_cell_angle_beta 90.00
_cell_angle_gamma 90.00
_cell_formula_units_Z 8
_cell_length_a 16.4721(16)
_cell_length_b 17.5103(17)
_cell_length_c 18.5492(18)
_cell_measurement_reflns_used 9973
_cell_measurement_temperature 150(2)
_cell_measurement_theta_max 30.243
_cell_measurement_theta_min 2.733
_cell_volume 5350.2(9)
_computing_cell_refinement 'Bruker SAINT v8.34A'
_computing_data_collection 'Bruker SMART v5.625'
_computing_data_reduction 'Bruker SAINT v8.34A'
_computing_molecular_graphics 'Bruker SHELXTL'
_computing_publication_material 'Bruker SHELXTL'
_computing_structure_refinement 'SHELXL-97 (Sheldrick, 2008)'
_computing_structure_solution 'SHELXS-97 (Sheldrick, 2008)'
_diffrn_ambient_temperature 150(2)
_diffrn_measured_fraction_theta_full 0.999
_diffrn_measured_fraction_theta_max 0.999
_diffrn_measurement_device_type 'Apex Duo'
_diffrn_measurement_method \w-scan
_diffrn_radiation_monochromator graphite
_diffrn_radiation_source 'fine-focus sealed tube'
_diffrn_radiation_type MoK\a
_diffrn_radiation_wavelength 0.71073
_diffrn_reflns_av_R_equivalents 0.0473
_diffrn_reflns_av_sigmaI/netI 0.0269
_diffrn_reflns_limit_h_max 23
_diffrn_reflns_limit_h_min -23
_diffrn_reflns_limit_k_max 24
_diffrn_reflns_limit_k_min -24
_diffrn_reflns_limit_l_max 26
_diffrn_reflns_limit_l_min -26
_diffrn_reflns_number 82719
_diffrn_reflns_theta_full 30.38
_diffrn_reflns_theta_max 30.38
_diffrn_reflns_theta_min 2.02
_exptl_absorpt_coefficient_mu 0.912
_exptl_absorpt_correction_type none
_exptl_crystal_colour yellow-orange
_exptl_crystal_density_diffrn 1.451
_exptl_crystal_density_method 'not measured'
_exptl_crystal_description block
_exptl_crystal_F_000 2432
_exptl_crystal_recrystallization_method 'Re-crystallisation from solvent: pentane, THF'
_exptl_crystal_size_max 0.42
_exptl_crystal_size_mid 0.21
_exptl_crystal_size_min 0.18
_refine_diff_density_max 1.032
_refine_diff_density_min -0.472
_refine_diff_density_rms 0.076
_refine_ls_extinction_method none
_refine_ls_goodness_of_fit_ref 1.070
_refine_ls_hydrogen_treatment constr
_refine_ls_matrix_type full
_refine_ls_number_parameters 325
_refine_ls_number_reflns 8069
_refine_ls_number_restraints 0
_refine_ls_restrained_S_all 1.070
_refine_ls_R_factor_all 0.0467
_refine_ls_R_factor_gt 0.0325
_refine_ls_shift/su_max 0.002
_refine_ls_shift/su_mean 0.000
_refine_ls_structure_factor_coef Fsqd
_refine_ls_weighting_details 'calc w=1/[\s^2^(Fo^2^)+(0.0625P)^2^+0.7159P] where P=(Fo^2^+2Fc^2^)/3'
_refine_ls_weighting_scheme calc
_refine_ls_wR_factor_gt 0.0925
_refine_ls_wR_factor_ref 0.1051
_reflns_number_gt 6345
_reflns_number_total 8069
_reflns_threshold_expression >2sigma(I)
_cod_data_source_file c7dt00832e2.cif
_cod_data_source_block ni2
_cod_depositor_comments
;
The following automatic conversions were performed:

'_symmetry_cell_setting' value 'Orthorhombic' changed to
'orthorhombic' according to
/home/data/users/saulius/crontab/automatic-downloads/rss-feeds/RSC/lib/dictionaries/cif_core.dic
dictionary named 'cif_core.dic' version 2.4.2 from 2011-04-26.

Automatic conversion script
Id: cif_fix_values 4973 2017-02-22 13:04:09Z antanas 

 Adding full bibliography for 7042645.cif.
;
_cod_original_sg_symbol_H-M Pbca
_cod_database_code 7042645

loop_
_symmetry_equiv_pos_as_xyz
'x, y, z'
'-x+1/2, -y, z+1/2'
'-x, y+1/2, -z+1/2'
'x+1/2, -y+1/2, -z'
'-x, -y, -z'
'x-1/2, y, -z-1/2'
'x, -y-1/2, z-1/2'
'-x-1/2, y-1/2, z'

loop_
_atom_site_label
_atom_site_type_symbol
_atom_site_fract_x
_atom_site_fract_y
_atom_site_fract_z
_atom_site_U_iso_or_equiv
_atom_site_adp_type
_atom_site_occupancy
_atom_site_symmetry_multiplicity
_atom_site_calc_flag
_atom_site_refinement_flags
Ni Ni 0.409634(11) 0.080046(11) 0.651646(10) 0.01853(6) Uani 1 1 d .
P P 0.34775(2) 0.01432(2) 0.73385(2) 0.01723(9) Uani 1 1 d .
N N 0.30603(8) 0.10843(7) 0.60973(7) 0.0179(2) Uani 1 1 d .
S S 0.01015(3) 0.23741(3) 0.58847(3) 0.03225(11) Uani 1 1 d .
F1 F -0.08397(11) 0.33954(9) 0.64892(7) 0.0671(5) Uani 1 1 d .
O1 O -0.05956(8) 0.21118(9) 0.54910(8) 0.0423(4) Uani 1 1 d .
C1 C 0.39704(9) -0.02863(9) 0.81116(8) 0.0200(3) Uani 1 1 d .
F2 F 0.02133(8) 0.31063(8) 0.71154(6) 0.0520(3) Uani 1 1 d .
O2 O 0.05935(10) 0.17840(10) 0.61983(10) 0.0566(5) Uani 1 1 d .
C2 C 0.45149(10) 0.01584(10) 0.85070(8) 0.0254(3) Uani 1 1 d .
H2B H 0.4602 0.0678 0.8381 0.030 Uiso 1 1 calc R
F3 F -0.07900(8) 0.23390(9) 0.70527(8) 0.0568(4) Uani 1 1 d .
O3 O 0.05409(12) 0.29784(12) 0.55440(8) 0.0629(5) Uani 1 1 d .
C3 C 0.49295(10) -0.01614(12) 0.90856(9) 0.0310(4) Uani 1 1 d .
H3B H 0.5301 0.0140 0.9354 0.037 Uiso 1 1 calc R
C4 C 0.48029(11) -0.09203(12) 0.92739(9) 0.0320(4) Uani 1 1 d .
H4A H 0.5093 -0.1138 0.9666 0.038 Uiso 1 1 calc R
C5 C 0.42559(11) -0.13565(10) 0.88910(9) 0.0286(4) Uani 1 1 d .
H5A H 0.4164 -0.1873 0.9025 0.034 Uiso 1 1 calc R
C6 C 0.38364(10) -0.10452(9) 0.83092(9) 0.0235(3) Uani 1 1 d .
H6A H 0.3460 -0.1349 0.8047 0.028 Uiso 1 1 calc R
C7 C 0.27848(9) -0.05665(9) 0.69830(8) 0.0200(3) Uani 1 1 d .
C8 C 0.30871(11) -0.10605(9) 0.64578(9) 0.0250(3) Uani 1 1 d .
H8A H 0.3644 -0.1040 0.6327 0.030 Uiso 1 1 calc R
C9 C 0.25743(13) -0.15825(10) 0.61250(11) 0.0346(4) Uani 1 1 d .
H9A H 0.2780 -0.1917 0.5766 0.042 Uiso 1 1 calc R
C10 C 0.17641(13) -0.16151(11) 0.63165(11) 0.0383(4) Uani 1 1 d .
H10A H 0.1414 -0.1970 0.6085 0.046 Uiso 1 1 calc R
C11 C 0.14610(11) -0.11341(11) 0.68428(11) 0.0348(4) Uani 1 1 d .
H11A H 0.0904 -0.1162 0.6974 0.042 Uiso 1 1 calc R
C12 C 0.19683(10) -0.06087(10) 0.71806(9) 0.0274(3) Uani 1 1 d .
H12A H 0.1760 -0.0280 0.7544 0.033 Uiso 1 1 calc R
C13 C 0.28629(9) 0.09166(8) 0.77010(8) 0.0195(3) Uani 1 1 d .
C14 C 0.26623(12) 0.10650(11) 0.84838(8) 0.0286(4) Uani 1 1 d .
H14A H 0.3159 0.1064 0.8784 0.034 Uiso 1 1 calc R
H14B H 0.2280 0.0677 0.8672 0.034 Uiso 1 1 calc R
C15 C 0.22685(12) 0.18607(11) 0.84709(9) 0.0300(4) Uani 1 1 d .
H15A H 0.2656 0.2251 0.8646 0.036 Uiso 1 1 calc R
H15B H 0.1781 0.1871 0.8782 0.036 Uiso 1 1 calc R
C16 C 0.20351(11) 0.20178(10) 0.76820(9) 0.0299(4) Uani 1 1 d .
H16A H 0.1446 0.1944 0.7605 0.036 Uiso 1 1 calc R
H16B H 0.2184 0.2544 0.7539 0.036 Uiso 1 1 calc R
C17 C 0.25216(9) 0.14377(9) 0.72672(8) 0.0201(3) Uani 1 1 d .
C18 C 0.24902(9) 0.13854(9) 0.64791(8) 0.0204(3) Uani 1 1 d .
H18A H 0.2027 0.1583 0.6238 0.025 Uiso 1 1 calc R
C19 C 0.28731(9) 0.09306(9) 0.53075(8) 0.0207(3) Uani 1 1 d .
C20 C 0.21081(10) 0.04388(10) 0.52563(9) 0.0275(3) Uani 1 1 d .
H20A H 0.2196 -0.0043 0.5513 0.041 Uiso 1 1 calc R
H20B H 0.1988 0.0332 0.4749 0.041 Uiso 1 1 calc R
H20C H 0.1650 0.0712 0.5474 0.041 Uiso 1 1 calc R
C21 C 0.27497(12) 0.16878(10) 0.49112(9) 0.0295(4) Uani 1 1 d .
H21A H 0.3244 0.1996 0.4949 0.044 Uiso 1 1 calc R
H21B H 0.2295 0.1965 0.5129 0.044 Uiso 1 1 calc R
H21C H 0.2631 0.1587 0.4402 0.044 Uiso 1 1 calc R
C22 C 0.35892(11) 0.04992(12) 0.49844(9) 0.0321(4) Uani 1 1 d .
H22A H 0.3664 0.0016 0.5242 0.048 Uiso 1 1 calc R
H22B H 0.4082 0.0809 0.5029 0.048 Uiso 1 1 calc R
H22C H 0.3482 0.0395 0.4474 0.048 Uiso 1 1 calc R
C23 C 0.48038(12) 0.16768(12) 0.61059(11) 0.0386(5) Uani 1 1 d .
H23A H 0.4690 0.1841 0.5605 0.046 Uiso 1 1 calc R
H23B H 0.4936 0.2102 0.6437 0.046 Uiso 1 1 calc R
C24 C 0.52281(12) 0.10235(15) 0.61901(13) 0.0447(5) Uani 1 1 d .
H24A H 0.5440 0.0758 0.5752 0.054 Uiso 1 1 calc R
C25 C 0.52257(10) 0.06290(14) 0.68519(11) 0.0396(5) Uani 1 1 d .
H25A H 0.5401 0.0920 0.7282 0.048 Uiso 1 1 calc R
H25B H 0.5425 0.0096 0.6844 0.048 Uiso 1 1 calc R
C26 C -0.03463(12) 0.28283(11) 0.66699(10) 0.0332(4) Uani 1 1 d .

loop_
_atom_site_aniso_label
_atom_site_aniso_U_11
_atom_site_aniso_U_22
_atom_site_aniso_U_33
_atom_site_aniso_U_23
_atom_site_aniso_U_13
_atom_site_aniso_U_12
Ni 0.01402(10) 0.02222(11) 0.01933(10) 0.00116(7) -0.00068(7) 0.00001(7)
P 0.01712(17) 0.01724(17) 0.01733(17) -0.00005(13) -0.00189(13) 0.00089(13)
N 0.0181(6) 0.0178(6) 0.0178(6) 0.0021(5) -0.0018(5) -0.0004(5)
S 0.0249(2) 0.0401(3) 0.0318(2) -0.00777(18) -0.00454(17) 0.00039(17)
F1 0.0938(13) 0.0580(9) 0.0496(9) -0.0178(7) -0.0180(7) 0.0440(8)
O1 0.0305(7) 0.0489(8) 0.0475(8) -0.0245(7) -0.0132(6) 0.0076(6)
C1 0.0197(7) 0.0237(7) 0.0167(7) 0.0013(5) -0.0009(5) 0.0028(6)
F2 0.0492(7) 0.0747(9) 0.0321(6) -0.0162(6) -0.0081(5) -0.0169(7)
O2 0.0343(8) 0.0621(11) 0.0733(12) -0.0106(9) -0.0158(8) 0.0205(8)
C2 0.0253(8) 0.0300(8) 0.0208(7) 0.0009(6) -0.0030(6) -0.0031(6)
F3 0.0498(8) 0.0752(10) 0.0454(8) 0.0011(7) 0.0100(6) -0.0179(7)
O3 0.0701(11) 0.0859(13) 0.0326(8) 0.0019(8) 0.0029(8) -0.0373(10)
C3 0.0247(8) 0.0484(11) 0.0198(8) 0.0018(7) -0.0043(6) -0.0021(7)
C4 0.0258(8) 0.0500(11) 0.0203(8) 0.0096(7) 0.0001(6) 0.0107(8)
C5 0.0342(9) 0.0280(8) 0.0238(8) 0.0070(6) 0.0051(7) 0.0104(7)
C6 0.0254(8) 0.0220(7) 0.0232(7) -0.0001(6) 0.0014(6) 0.0038(6)
C7 0.0208(7) 0.0187(7) 0.0205(7) 0.0025(5) -0.0040(6) -0.0006(5)
C8 0.0269(8) 0.0194(7) 0.0286(8) -0.0011(6) -0.0042(6) 0.0015(6)
C9 0.0455(11) 0.0201(8) 0.0382(10) -0.0046(7) -0.0093(8) -0.0017(7)
C10 0.0428(11) 0.0271(9) 0.0450(11) 0.0034(8) -0.0160(9) -0.0148(8)
C11 0.0258(9) 0.0395(10) 0.0391(10) 0.0090(8) -0.0069(7) -0.0117(7)
C12 0.0230(8) 0.0331(9) 0.0260(8) 0.0018(7) -0.0014(6) -0.0036(6)
C13 0.0193(7) 0.0207(7) 0.0184(7) -0.0022(5) 0.0013(5) -0.0004(5)
C14 0.0346(9) 0.0327(9) 0.0186(7) -0.0016(6) 0.0041(6) 0.0044(7)
C15 0.0302(9) 0.0312(9) 0.0287(8) -0.0093(7) 0.0048(7) 0.0033(7)
C16 0.0336(9) 0.0248(8) 0.0313(9) -0.0023(7) 0.0069(7) 0.0093(7)
C17 0.0178(7) 0.0195(7) 0.0230(7) -0.0016(6) 0.0017(5) 0.0015(5)
C18 0.0190(7) 0.0189(7) 0.0233(7) 0.0022(6) -0.0014(6) 0.0020(5)
C19 0.0203(7) 0.0249(7) 0.0169(7) 0.0001(5) -0.0025(5) 0.0004(6)
C20 0.0281(8) 0.0273(8) 0.0272(8) 0.0002(6) -0.0063(7) -0.0064(7)
C21 0.0375(9) 0.0275(8) 0.0237(8) 0.0064(6) -0.0036(7) -0.0030(7)
C22 0.0305(9) 0.0430(10) 0.0229(8) -0.0061(7) -0.0007(7) 0.0085(8)
C23 0.0294(9) 0.0471(11) 0.0392(10) 0.0106(9) -0.0022(8) -0.0171(8)
C24 0.0215(9) 0.0647(14) 0.0478(12) 0.0027(11) 0.0042(8) -0.0078(9)
C25 0.0149(8) 0.0631(13) 0.0409(11) 0.0096(10) -0.0046(7) 0.0004(8)
C26 0.0345(10) 0.0365(10) 0.0287(8) -0.0036(7) -0.0083(7) 0.0002(8)

loop_
_atom_type_symbol
_atom_type_description
_atom_type_scat_dispersion_real
_atom_type_scat_dispersion_imag
_atom_type_scat_source
C C 0.0033 0.0016 'International Tables Vol C Tables 4.2.6.8 and 6.1.1.4'
H H 0.0000 0.0000 'International Tables Vol C Tables 4.2.6.8 and 6.1.1.4'
N N 0.0061 0.0033 'International Tables Vol C Tables 4.2.6.8 and 6.1.1.4'
O O 0.0106 0.0060 'International Tables Vol C Tables 4.2.6.8 and 6.1.1.4'
F F 0.0171 0.0103 'International Tables Vol C Tables 4.2.6.8 and 6.1.1.4'
P P 0.1023 0.0942 'International Tables Vol C Tables 4.2.6.8 and 6.1.1.4'
S S 0.1246 0.1234 'International Tables Vol C Tables 4.2.6.8 and 6.1.1.4'
Ni Ni 0.3393 1.1124 'International Tables Vol C Tables 4.2.6.8 and 6.1.1.4'

loop_
_geom_angle_atom_site_label_1
_geom_angle_atom_site_label_2
_geom_angle_atom_site_label_3
_geom_angle
N Ni C25 171.50(7)
N Ni C24 130.47(8)
C25 Ni C24 41.42(9)
N Ni C23 99.08(7)
C25 Ni C23 72.54(9)
C24 Ni C23 38.67(9)
N Ni P 90.24(4)
C25 Ni P 98.05(6)
C24 Ni P 139.14(7)
C23 Ni P 156.53(6)
C7 P C1 106.60(7)
C7 P C13 107.14(7)
C1 P C13 105.42(7)
C7 P Ni 113.88(5)
C1 P Ni 124.55(5)
C13 P Ni 97.27(5)
C18 N C19 116.98(12)
C18 N Ni 121.71(11)
C19 N Ni 121.26(10)
O3 S O1 114.63(10)
O3 S O2 115.21(12)
O1 S O2 115.28(10)
O3 S C26 103.65(10)
O1 S C26 102.89(8)
O2 S C26 102.68(10)
C6 C1 C2 119.64(14)
C6 C1 P 122.15(12)
C2 C1 P 118.19(12)
C3 C2 C1 119.78(16)
C4 C3 C2 120.38(17)
C5 C4 C3 119.89(16)
C4 C5 C6 120.46(17)
C5 C6 C1 119.84(16)
C8 C7 C12 119.64(15)
C8 C7 P 117.06(12)
C12 C7 P 123.20(13)
C9 C8 C7 120.09(17)
C10 C9 C8 120.01(18)
C9 C10 C11 120.33(17)
C10 C11 C12 120.25(18)
C11 C12 C7 119.68(17)
C17 C13 C14 111.59(14)
C17 C13 P 121.22(12)
C14 C13 P 127.19(12)
C13 C14 C15 103.48(14)
C14 C15 C16 106.41(13)
C17 C16 C15 103.45(14)
C13 C17 C18 124.82(14)
C13 C17 C16 112.08(14)
C18 C17 C16 122.22(14)
N C18 C17 123.21(14)
N C19 C22 108.04(12)
N C19 C20 109.05(13)
C22 C19 C20 109.53(14)
N C19 C21 109.67(13)
C22 C19 C21 110.10(14)
C20 C19 C21 110.41(13)
C24 C23 Ni 67.73(12)
C23 C24 C25 121.0(2)
C23 C24 Ni 73.60(12)
C25 C24 Ni 68.75(11)
C24 C25 Ni 69.83(11)
F1 C26 F2 107.91(17)
F1 C26 F3 106.28(17)
F2 C26 F3 106.53(16)
F1 C26 S 111.98(13)
F2 C26 S 112.15(14)
F3 C26 S 111.65(14)

loop_
_geom_bond_atom_site_label_1
_geom_bond_atom_site_label_2
_geom_bond_distance
Ni N 1.9400(13)
Ni C25 1.9845(18)
Ni C24 1.9986(19)
Ni C23 2.0719(18)
Ni P 2.1653(4)
P C7 1.8114(16)
P C1 1.8114(15)
P C13 1.8196(15)
N C18 1.2890(19)
N C19 1.5212(19)
S O3 1.4293(17)
S O1 1.4362(14)
S O2 1.4361(17)
S C26 1.816(2)
F1 C26 1.326(2)
C1 C6 1.396(2)
C1 C2 1.396(2)
F2 C26 1.330(2)
C2 C3 1.390(2)
F3 C26 1.331(2)
C3 C4 1.390(3)
C4 C5 1.378(3)
C5 C6 1.392(2)
C7 C8 1.395(2)
C7 C12 1.396(2)
C8 C9 1.389(2)
C9 C10 1.382(3)
C10 C11 1.383(3)
C11 C12 1.392(2)
C13 C17 1.340(2)
C13 C14 1.512(2)
C14 C15 1.537(3)
C15 C16 1.538(2)
C16 C17 1.505(2)
C17 C18 1.466(2)
C19 C22 1.523(2)
C19 C20 1.529(2)
C19 C21 1.530(2)
C23 C24 1.350(3)
C24 C25 1.409(3)
